data_4088289
loop_
_publ_author_name
'Leopold, Hendrik'
'Tronnier, Alexander'
'Wagenblast, Gerhard'
'M\"unster, Ingo'
'Strassner, Thomas'

_publ_section_title
;
 Photoluminescence of a New Material: Cyclometalated C&#x2227;C*
 Thiazole-2-ylidene Platinum(II) Complexes
;
_journal_issue 7
_journal_name_full Organometallics
_journal_page_first 959
_journal_paper_doi 10.1021/acs.organomet.5b00991
_journal_volume 35
_journal_year 2016
_chemical_compound_source 'see text'
_chemical_formula_moiety 'C11 H11 N S2'
_chemical_formula_sum 'C11 H11 N S2'
_chemical_formula_weight 221.35
_chemical_melting_point 360
_space_group_IT_number 14
_space_group_name_Hall '-P 2ybc'
_space_group_name_H-M_alt 'P 1 21/c 1'
_symmetry_cell_setting monoclinic
_symmetry_Int_Tables_number 14
_symmetry_space_group_name_Hall '-P 2ybc'
_symmetry_space_group_name_H-M 'P 1 21/c 1'
_atom_sites_solution_hydrogens geom
_atom_sites_solution_primary direct
_atom_sites_solution_secondary difmap
_cell_angle_alpha 90
_cell_angle_beta 100.92(3)
_cell_angle_gamma 90
_cell_formula_units_Z 8
_cell_length_a 8.887(3)
_cell_length_b 14.837(3)
_cell_length_c 16.891(8)
_cell_measurement_reflns_used 990
_cell_measurement_temperature 198
_cell_measurement_theta_max 25.513
_cell_measurement_theta_min 2.334
_cell_volume 2186.9(14)
_computing_cell_refinement 'Dirax/lsq (Duisenberg, 1992)'
_computing_data_collection 'Collect (Nonius BV, 1999)'
_computing_data_reduction 'EvalCCD (Duisenberg et al., 2003)'
_computing_molecular_graphics
;
'PLATON (Spek, 2011), ORTEP (Farrugia, L. J. 1997), 
MERCURY (van de Streek, J. 2006)'
;
_computing_publication_material 'PLATON (Spek, 2011), enCIFer (Allen, 2004)'
_computing_structure_refinement 'SHELXL97 (Sheldrick, 1997), SHELXLE (Huebschle, 2011)'
_computing_structure_solution 'SIR92 (Altomare et al., 1994)'
_diffrn_ambient_temperature 198
_diffrn_detector 'CCD plate'
_diffrn_detector_area_resol_mean 9
_diffrn_measured_fraction_theta_full 0.994
_diffrn_measured_fraction_theta_max 0.994
_diffrn_measurement_device '95mm CCD camera on \k-goniostat'
_diffrn_measurement_device_type 'Bruker KappaCCD'
_diffrn_measurement_method 'phi- and omega-rotation'
_diffrn_radiation_monochromator graphite
_diffrn_radiation_probe x-ray
_diffrn_radiation_source 'fine-focus sealed tube'
_diffrn_radiation_type MoK\a
_diffrn_radiation_wavelength 0.71073
_diffrn_reflns_av_R_equivalents 0.0901
_diffrn_reflns_av_sigmaI/netI 0.0910
_diffrn_reflns_limit_h_max 10
_diffrn_reflns_limit_h_min -10
_diffrn_reflns_limit_k_max 17
_diffrn_reflns_limit_k_min -17
_diffrn_reflns_limit_l_max 20
_diffrn_reflns_limit_l_min -20
_diffrn_reflns_number 33618
_diffrn_reflns_reduction_process
;
;
_diffrn_reflns_theta_full 25.51
_diffrn_reflns_theta_max 25.51
_diffrn_reflns_theta_min 2.33
_exptl_absorpt_coefficient_mu 0.445
_exptl_absorpt_correction_T_max 0.884
_exptl_absorpt_correction_T_min 0.731
_exptl_absorpt_correction_type multi-scan
_exptl_absorpt_process_details 'SADABS 2.10.(Sheldrick,Bruker AXS Inc.,2002)'
_exptl_crystal_colour colourless
_exptl_crystal_density_diffrn 1.345
_exptl_crystal_density_method 'Not Measured'
_exptl_crystal_description fragment
_exptl_crystal_F_000 928
_exptl_crystal_size_max 0.750
_exptl_crystal_size_mid 0.460
_exptl_crystal_size_min 0.280
_refine_diff_density_max 0.543
_refine_diff_density_min -0.601
_refine_diff_density_rms 0.131
_refine_ls_extinction_method none
_refine_ls_goodness_of_fit_ref 1.079
_refine_ls_hydrogen_treatment constr
_refine_ls_matrix_type full
_refine_ls_number_parameters 257
_refine_ls_number_reflns 4047
_refine_ls_number_restraints 0
_refine_ls_restrained_S_all 1.079
_refine_ls_R_factor_all 0.1688
_refine_ls_R_factor_gt 0.0634
_refine_ls_shift/su_max 0.000
_refine_ls_shift/su_mean 0.000
_refine_ls_structure_factor_coef Fsqd
_refine_ls_weighting_details 'calc w=1/[\s^2^(Fo^2^)+(0.0790P)^2^+8.6191P] where P=(Fo^2^+2Fc^2^)/3'
_refine_ls_weighting_scheme calc
_refine_ls_wR_factor_gt 0.1538
_refine_ls_wR_factor_ref 0.2111
_reflns_number_gt 2210
_reflns_number_total 4047
_reflns_threshold_expression I>2\s(I)
_cod_data_source_file om5b00991_si_002.cif
_cod_data_source_block compound_8
_cod_depositor_comments
;
The following automatic conversions were performed:

data item '_symmetry_cell_setting' value 'Monoclinic' was changed to
'monoclinic' in accordance with the
/home/saulius/struct/COD-crude-data/automatic-downloads/DataCite-retrospective/ACS/depositions/lib/dictionaries/cif_core.dic
dictionary named 'cif_core.dic' version 2.4.2 last updated on
2011-04-26.

Automatic conversion script
Id: cif_fix_values 6909 2019-04-08 15:41:33Z antanas 
;
_cod_original_sg_symbol_H-M 'P 21/c'
_cod_database_code 4088289

loop_
_symmetry_equiv_pos_site_id
_symmetry_equiv_pos_as_xyz
1 x,y,z
2 -x,1/2+y,1/2-z
3 -x,-y,-z
4 x,1/2-y,1/2+z

loop_
_atom_site_aniso_label
_atom_site_aniso_U_11
_atom_site_aniso_U_22
_atom_site_aniso_U_33
_atom_site_aniso_U_23
_atom_site_aniso_U_13
_atom_site_aniso_U_12
S1 0.0280(8) 0.0320(9) 0.0440(9) -0.0044(7) 0.0102(7) -0.0088(7)
S2 0.0297(8) 0.0271(8) 0.0521(10) -0.0045(7) 0.0129(7) 0.0025(7)
N1 0.021(2) 0.022(3) 0.029(3) -0.003(2) 0.0068(19) 0.001(2)
C1 0.024(3) 0.026(3) 0.027(3) 0.000(2) 0.007(2) 0.004(2)
C2 0.022(3) 0.037(4) 0.038(4) -0.010(3) 0.004(3) -0.004(3)
C3 0.028(3) 0.052(4) 0.071(5) -0.004(4) 0.008(3) 0.007(3)
C4 0.023(3) 0.028(3) 0.034(3) -0.003(3) 0.007(2) -0.001(3)
C5 0.036(3) 0.027(3) 0.052(4) -0.008(3) 0.009(3) -0.009(3)
C6 0.023(3) 0.019(3) 0.035(3) -0.002(2) 0.004(3) -0.003(2)
C7 0.026(3) 0.026(3) 0.037(4) -0.002(3) 0.001(3) -0.003(3)
C8 0.033(3) 0.029(3) 0.060(5) -0.011(3) 0.009(3) 0.002(3)
C9 0.029(3) 0.031(4) 0.082(6) -0.001(4) 0.001(4) 0.006(3)
C10 0.046(4) 0.035(4) 0.072(5) 0.022(4) -0.015(4) -0.005(3)
C11 0.040(4) 0.030(3) 0.042(4) 0.007(3) 0.003(3) -0.005(3)
S3 0.0270(8) 0.0381(10) 0.0621(12) 0.0153(8) 0.0096(7) -0.0047(7)
S4 0.0250(8) 0.0265(8) 0.0421(9) 0.0079(7) 0.0020(6) 0.0006(6)
N2 0.020(2) 0.022(2) 0.029(3) 0.004(2) 0.0058(19) 0.001(2)
C12 0.031(3) 0.029(3) 0.024(3) 0.004(3) 0.001(2) -0.003(3)
C13 0.028(3) 0.028(3) 0.034(3) 0.005(3) 0.006(3) -0.006(3)
C14 0.022(3) 0.047(4) 0.065(5) 0.009(3) 0.011(3) -0.001(3)
C15 0.023(3) 0.026(3) 0.038(4) 0.003(3) 0.009(3) -0.003(3)
C16 0.042(4) 0.032(4) 0.069(5) 0.012(3) 0.021(3) -0.004(3)
C17 0.027(3) 0.020(3) 0.032(3) 0.002(2) 0.012(3) -0.001(2)
C18 0.033(3) 0.030(3) 0.037(4) -0.004(3) 0.003(3) 0.000(3)
C19 0.055(4) 0.032(4) 0.048(4) -0.005(3) 0.024(4) 0.000(3)
C20 0.038(4) 0.028(3) 0.050(4) 0.004(3) 0.017(3) 0.006(3)
C21 0.037(4) 0.036(4) 0.045(4) -0.001(3) 0.005(3) 0.013(3)
C22 0.038(3) 0.028(3) 0.033(4) -0.004(3) 0.002(3) 0.005(3)

loop_
_atom_site_label
_atom_site_type_symbol
_atom_site_thermal_displace_type
_atom_site_fract_x
_atom_site_fract_y
_atom_site_fract_z
_atom_site_occupancy
_atom_site_U_iso_or_equiv
_atom_site_calc_flag
_atom_site_refinement_flags
S1 S Uani 0.47885(16) 0.58787(10) 0.14517(10) 1.000 0.0342(5) d .
S2 S Uani 0.13750(17) 0.59808(10) 0.12101(10) 1.000 0.0356(5) d .
N1 N Uani 0.2747(5) 0.4504(3) 0.1225(3) 1.000 0.0237(16) d .
C1 C Uani 0.3068(6) 0.5398(4) 0.1290(3) 1.000 0.0254(17) d .
C2 C Uani 0.0292(6) 0.5002(4) 0.1094(4) 1.000 0.033(2) d .
C3 C Uani -0.1430(7) 0.5055(5) 0.1011(4) 1.000 0.051(2) d .
C4 C Uani 0.1172(6) 0.4277(4) 0.1114(3) 1.000 0.0281(17) d .
C5 C Uani 0.0701(7) 0.3323(4) 0.1001(4) 1.000 0.0383(19) d .
C6 C Uani 0.3955(6) 0.3854(4) 0.1272(3) 1.000 0.0259(17) d .
C7 C Uani 0.4689(6) 0.3757(4) 0.0628(4) 1.000 0.0303(19) d .
C8 C Uani 0.5849(7) 0.3137(4) 0.0659(4) 1.000 0.041(2) d .
C9 C Uani 0.6269(7) 0.2620(4) 0.1323(5) 1.000 0.049(3) d .
C10 C Uani 0.5539(8) 0.2707(5) 0.1964(5) 1.000 0.054(3) d .
C11 C Uani 0.4355(7) 0.3333(4) 0.1950(4) 1.000 0.038(2) d .
S3 S Uani 1.07188(17) 0.58287(11) 0.32795(11) 1.000 0.0423(6) d .
S4 S Uani 0.73860(16) 0.59475(10) 0.33301(9) 1.000 0.0318(5) d .
N2 N Uani 0.8892(5) 0.4542(3) 0.3724(3) 1.000 0.0235(14) d .
C12 C Uani 0.9117(6) 0.5387(4) 0.3464(3) 1.000 0.0286(17) d .
C13 C Uani 0.6436(6) 0.5035(4) 0.3659(3) 1.000 0.0300(17) d .
C14 C Uani 0.4773(6) 0.5110(5) 0.3696(4) 1.000 0.044(2) d .
C15 C Uani 0.7401(6) 0.4343(4) 0.3848(3) 1.000 0.0286(19) d .
C16 C Uani 0.7099(7) 0.3463(4) 0.4204(4) 1.000 0.046(3) d .
C17 C Uani 1.0106(6) 0.3885(4) 0.3816(3) 1.000 0.0255(17) d .
C18 C Uani 1.0097(7) 0.3257(4) 0.3217(4) 1.000 0.0338(19) d .
C19 C Uani 1.1276(8) 0.2628(4) 0.3295(4) 1.000 0.043(2) d .
C20 C Uani 1.2436(7) 0.2643(4) 0.3964(4) 1.000 0.038(2) d .
C21 C Uani 1.2421(7) 0.3265(4) 0.4551(4) 1.000 0.040(2) d .
C22 C Uani 1.1263(6) 0.3892(4) 0.4481(4) 1.000 0.0336(19) d .
H3A H Uiso -0.18880 0.44780 0.08120 1.000 0.0760 c R
H3B H Uiso -0.18290 0.55350 0.06290 1.000 0.0760 c R
H3C H Uiso -0.16880 0.51880 0.15370 1.000 0.0760 c R
H5A H Uiso -0.04210 0.32840 0.08940 1.000 0.0570 c R
H5B H Uiso 0.11150 0.29820 0.14910 1.000 0.0570 c R
H5C H Uiso 0.10940 0.30690 0.05450 1.000 0.0570 c R
H7 H Uiso 0.43940 0.41200 0.01610 1.000 0.0360 c R
H8 H Uiso 0.63540 0.30710 0.02140 1.000 0.0490 c R
H9 H Uiso 0.70750 0.21950 0.13450 1.000 0.0580 c R
H10 H Uiso 0.58410 0.23370 0.24260 1.000 0.0650 c R
H11 H Uiso 0.38460 0.33950 0.23940 1.000 0.0450 c R
H14A H Uiso 0.44160 0.45390 0.38860 1.000 0.0670 c R
H14B H Uiso 0.41860 0.52460 0.31580 1.000 0.0670 c R
H14C H Uiso 0.46280 0.55940 0.40690 1.000 0.0670 c R
H16A H Uiso 0.60430 0.34510 0.42960 1.000 0.0690 c R
H16B H Uiso 0.78110 0.33800 0.47170 1.000 0.0690 c R
H16C H Uiso 0.72430 0.29770 0.38320 1.000 0.0690 c R
H18 H Uiso 0.92970 0.32530 0.27550 1.000 0.0400 c R
H19 H Uiso 1.12820 0.21880 0.28880 1.000 0.0520 c R
H20 H Uiso 1.32470 0.22180 0.40130 1.000 0.0450 c R
H21 H Uiso 1.32160 0.32670 0.50150 1.000 0.0480 c R
H22 H Uiso 1.12660 0.43290 0.48910 1.000 0.0400 c R

loop_
_atom_type_symbol
_atom_type_description
_atom_type_scat_dispersion_real
_atom_type_scat_dispersion_imag
_atom_type_scat_source
C C 0.0033 0.0016 ' International Tables Vol C Tables 4.2.6.8 and 6.1.1.4'
H H 0.0000 0.0000 ' International Tables Vol C Tables 4.2.6.8 and 6.1.1.4'
N N 0.0061 0.0033 ' International Tables Vol C Tables 4.2.6.8 and 6.1.1.4'
S S 0.1246 0.1234 ' International Tables Vol C Tables 4.2.6.8 and 6.1.1.4'

loop_
_geom_angle_atom_site_label_1
_geom_angle_atom_site_label_2
_geom_angle_atom_site_label_3
_geom_angle
_geom_angle_publ_flag
C1 S2 C2 92.7(3) yes
C12 S4 C13 93.3(3) yes
C1 N1 C4 115.5(5) yes
C4 N1 C6 123.9(5) yes
C1 N1 C6 120.6(5) yes
C12 N2 C17 120.5(5) yes
C12 N2 C15 116.2(5) yes
C15 N2 C17 123.2(5) yes
S1 C1 S2 124.2(4) yes
S1 C1 N1 127.3(4) yes
S2 C1 N1 108.5(4) yes
S2 C2 C3 119.8(5) yes
C3 C2 C4 128.8(6) no
S2 C2 C4 111.4(4) yes
N1 C4 C2 111.9(5) yes
N1 C4 C5 119.5(5) yes
C2 C4 C5 128.5(5) no
C7 C6 C11 120.9(5) no
N1 C6 C11 119.9(5) yes
N1 C6 C7 119.2(5) yes
C6 C7 C8 120.2(6) no
C7 C8 C9 119.9(6) no
C8 C9 C10 120.3(6) no
C9 C10 C11 121.1(7) no
C6 C11 C10 117.6(6) no
H3A C3 H3C 110.00 no
H3B C3 H3C 109.00 no
C2 C3 H3C 109.00 no
C2 C3 H3A 109.00 no
C2 C3 H3B 109.00 no
H3A C3 H3B 109.00 no
C4 C5 H5A 109.00 no
H5B C5 H5C 109.00 no
C4 C5 H5B 109.00 no
C4 C5 H5C 110.00 no
H5A C5 H5B 109.00 no
H5A C5 H5C 110.00 no
C8 C7 H7 120.00 no
C6 C7 H7 120.00 no
C7 C8 H8 120.00 no
C9 C8 H8 120.00 no
C8 C9 H9 120.00 no
C10 C9 H9 120.00 no
C11 C10 H10 119.00 no
C9 C10 H10 119.00 no
C6 C11 H11 121.00 no
C10 C11 H11 121.00 no
S3 C12 S4 124.3(4) yes
S3 C12 N2 127.9(4) yes
S4 C12 N2 107.8(4) yes
S4 C13 C14 119.9(5) yes
S4 C13 C15 110.2(4) yes
C14 C13 C15 129.9(6) no
N2 C15 C13 112.4(5) yes
N2 C15 C16 119.4(5) yes
C13 C15 C16 128.0(5) no
N2 C17 C18 118.7(5) yes
N2 C17 C22 120.9(5) yes
C18 C17 C22 120.5(5) no
C17 C18 C19 119.1(6) no
C18 C19 C20 120.0(6) no
C19 C20 C21 120.1(6) no
C20 C21 C22 120.5(6) no
C17 C22 C21 119.9(6) no
C13 C14 H14A 109.00 no
C13 C14 H14B 109.00 no
C13 C14 H14C 109.00 no
H14A C14 H14B 109.00 no
H14A C14 H14C 109.00 no
H14B C14 H14C 110.00 no
C15 C16 H16A 109.00 no
C15 C16 H16B 109.00 no
C15 C16 H16C 109.00 no
H16A C16 H16B 110.00 no
H16A C16 H16C 109.00 no
H16B C16 H16C 109.00 no
C17 C18 H18 121.00 no
C19 C18 H18 120.00 no
C18 C19 H19 120.00 no
C20 C19 H19 120.00 no
C19 C20 H20 120.00 no
C21 C20 H20 120.00 no
C20 C21 H21 120.00 no
C22 C21 H21 120.00 no
C17 C22 H22 120.00 no
C21 C22 H22 120.00 no

loop_
_geom_bond_atom_site_label_1
_geom_bond_atom_site_label_2
_geom_bond_distance
_geom_bond_publ_flag
S1 C1 1.662(6) yes
S2 C1 1.718(6) yes
S2 C2 1.733(6) yes
S3 C12 1.650(6) yes
S4 C13 1.741(6) yes
S4 C12 1.726(6) yes
N1 C1 1.357(7) yes
N1 C4 1.417(7) yes
N1 C6 1.434(7) yes
N2 C12 1.356(7) yes
N2 C15 1.411(7) yes
N2 C17 1.440(7) yes
C2 C3 1.512(8) no
C2 C4 1.327(8) no
C4 C5 1.478(8) no
C6 C11 1.372(8) no
C6 C7 1.378(8) no
C7 C8 1.375(8) no
C8 C9 1.352(10) no
C9 C10 1.370(11) no
C10 C11 1.400(10) no
C3 H3C 0.9800 no
C3 H3B 0.9800 no
C3 H3A 0.9800 no
C5 H5A 0.9800 no
C5 H5B 0.9800 no
C5 H5C 0.9800 no
C7 H7 0.9500 no
C8 H8 0.9500 no
C9 H9 0.9500 no
C10 H10 0.9500 no
C11 H11 0.9500 no
C13 C14 1.495(8) no
C13 C15 1.337(8) no
C15 C16 1.483(8) no
C17 C18 1.374(8) no
C17 C22 1.372(8) no
C18 C19 1.391(9) no
C19 C20 1.378(9) no
C20 C21 1.356(9) no
C21 C22 1.376(8) no
C14 H14A 0.9800 no
C14 H14B 0.9800 no
C14 H14C 0.9800 no
C16 H16A 0.9800 no
C16 H16B 0.9800 no
C16 H16C 0.9800 no
C18 H18 0.9500 no
C19 H19 0.9500 no
C20 H20 0.9500 no
C21 H21 0.9500 no
C22 H22 0.9500 no

loop_
_geom_hbond_atom_site_label_D
_geom_hbond_atom_site_label_H
_geom_hbond_atom_site_label_A
_geom_hbond_distance_DH
_geom_hbond_distance_HA
_geom_hbond_distance_DA
_geom_hbond_angle_DHA
_geom_hbond_site_symmetry_A
_geom_hbond_publ_flag
C9 H9 S3 0.9500 2.8100 3.742(7) 168.00 2_745 yes
C20 H20 S1 0.9500 2.8500 3.753(7) 159.00 2_745 yes

loop_
_geom_torsion_atom_site_label_1
_geom_torsion_atom_site_label_2
_geom_torsion_atom_site_label_3
_geom_torsion_atom_site_label_4
_geom_torsion
_geom_torsion_publ_flag
C2 S2 C1 S1 -178.0(4) no
C2 S2 C1 N1 0.1(4) no
C1 S2 C2 C3 178.2(5) no
C1 S2 C2 C4 -0.1(5) no
C13 S4 C12 N2 1.7(4) no
C12 S4 C13 C14 179.1(5) no
C13 S4 C12 S3 -179.5(4) no
C12 S4 C13 C15 -0.8(4) no
C4 N1 C1 S1 177.9(4) no
C4 N1 C1 S2 -0.1(6) no
C6 N1 C4 C2 179.8(5) no
C6 N1 C4 C5 -2.9(8) no
C1 N1 C6 C7 -74.1(7) no
C6 N1 C1 S1 -1.9(8) no
C6 N1 C1 S2 -179.9(4) no
C1 N1 C4 C2 0.0(7) no
C1 N1 C4 C5 177.3(5) no
C4 N1 C6 C11 -73.2(7) no
C1 N1 C6 C11 106.5(6) no
C4 N1 C6 C7 106.2(6) no
C15 N2 C12 S3 178.9(4) no
C15 N2 C12 S4 -2.4(6) no
C17 N2 C12 S3 -4.6(8) no
C17 N2 C12 S4 174.1(4) no
C17 N2 C15 C16 9.3(8) no
C12 N2 C17 C18 -99.6(7) no
C12 N2 C17 C22 79.4(7) no
C15 N2 C17 C18 76.6(7) no
C12 N2 C15 C13 1.9(7) no
C12 N2 C15 C16 -174.3(5) no
C17 N2 C15 C13 -174.5(5) no
C15 N2 C17 C22 -104.4(7) no
S2 C2 C4 N1 0.1(6) no
S2 C2 C4 C5 -176.9(5) no
C3 C2 C4 C5 4.9(11) no
C3 C2 C4 N1 -178.1(6) no
N1 C6 C7 C8 -179.9(5) no
N1 C6 C11 C10 179.8(6) no
C7 C6 C11 C10 0.5(9) no
C11 C6 C7 C8 -0.5(9) no
C6 C7 C8 C9 0.1(9) no
C7 C8 C9 C10 0.4(10) no
C8 C9 C10 C11 -0.4(11) no
C9 C10 C11 C6 0.0(10) no
S4 C13 C15 N2 -0.4(6) no
S4 C13 C15 C16 175.4(5) no
C14 C13 C15 N2 179.7(6) no
C14 C13 C15 C16 -4.5(10) no
N2 C17 C18 C19 179.1(5) no
C22 C17 C18 C19 0.1(9) no
N2 C17 C22 C21 -179.2(5) no
C18 C17 C22 C21 -0.2(9) no
C17 C18 C19 C20 -0.3(10) no
C18 C19 C20 C21 0.7(10) no
C19 C20 C21 C22 -0.8(10) no
C20 C21 C22 C17 0.5(9) no
